data_1545099
loop_
_publ_author_name
'Minemawari, Hiromi'
'Tanaka, Mutsuo'
'Tsuzuki, Seiji'
'Inoue, Satoru'
'Yamada, Toshikazu'
'Kumai, Reiji'
'Shimoi, Yukihiro'
'Hasegawa, Tatsuo'

_publ_section_title
;
 Enhanced Layered-Herringbone Packing due to Long Alkyl Chain Substitution
 in Solution-Processable Organic Semiconductors
;
_journal_issue 3
_journal_name_full 'Chemistry of Materials'
_journal_page_first 1245
_journal_paper_doi 10.1021/acs.chemmater.6b04628
_journal_volume 29
_journal_year 2017
_chemical_formula_moiety 'C16 H12 S2'
_chemical_formula_sum 'C16 H12 S2'
_chemical_formula_weight 268.39
_space_group_crystal_system monoclinic
_space_group_IT_number 4
_space_group_name_Hall 'P 2yb'
_space_group_name_H-M_alt 'P 1 21 1'
_symmetry_space_group_name_Hall 'P 2yb'
_symmetry_space_group_name_H-M 'P 1 21 1'
_atom_sites_solution_hydrogens geom
_atom_sites_solution_primary direct
_atom_sites_solution_secondary difmap
_cell_angle_alpha 90.0000
_cell_angle_beta 94.1913(13)
_cell_angle_gamma 90.0000
_cell_formula_units_Z 2
_cell_length_a 9.1532(5)
_cell_length_b 6.0178(3)
_cell_length_c 11.7576(7)
_cell_measurement_reflns_used 3818
_cell_measurement_temperature 300
_cell_measurement_theta_max 24.65
_cell_measurement_theta_min 1.69
_cell_volume 645.90(6)
_computing_cell_refinement PROCESS-AUTO
_computing_data_collection PROCESS-AUTO
_computing_data_reduction PROCESS-AUTO
_computing_molecular_graphics 'CrystalStructure 4.1'
_computing_publication_material 'CrystalStructure 4.1 (Rigaku, 2014)'
_computing_structure_refinement 'SHELXL97 (Sheldrick, 2008)'
_computing_structure_solution 'SHELXS97 (Sheldrick, 2008)'
_diffrn_ambient_temperature 300
_diffrn_measured_fraction_theta_full 0.951
_diffrn_measured_fraction_theta_max 0.952
_diffrn_measurement_device_type Rigaku_IPDSC
_diffrn_measurement_method IP
_diffrn_radiation_type synchrotron
_diffrn_radiation_wavelength 0.68930
_diffrn_reflns_av_R_equivalents 0.0341
_diffrn_reflns_Laue_measured_fraction_full 0.951
_diffrn_reflns_Laue_measured_fraction_max 0.952
_diffrn_reflns_limit_h_max 10
_diffrn_reflns_limit_h_min -11
_diffrn_reflns_limit_k_max 6
_diffrn_reflns_limit_k_min -4
_diffrn_reflns_limit_l_max 14
_diffrn_reflns_limit_l_min -14
_diffrn_reflns_number 3908
_diffrn_reflns_point_group_measured_fraction_full 0.854
_diffrn_reflns_point_group_measured_fraction_max 0.854
_diffrn_reflns_theta_full 24.430
_diffrn_reflns_theta_max 24.524
_diffrn_reflns_theta_min 1.684
_diffrn_standards_number 0
_exptl_absorpt_coefficient_mu 25.54
_exptl_absorpt_correction_T_max 1.000
_exptl_absorpt_correction_T_min 0.078
_exptl_absorpt_correction_type numerical
_exptl_absorpt_process_details 'NUMABS (Rigaku, 1999)'
_exptl_crystal_colour colorless
_exptl_crystal_density_diffrn 1.380
_exptl_crystal_density_method 'not measured'
_exptl_crystal_description needle
_exptl_crystal_F_000 280.00
_exptl_crystal_size_max 0.5
_exptl_crystal_size_mid 0.5
_exptl_crystal_size_min 0.02
_refine_diff_density_max 0.22
_refine_diff_density_min -0.23
_refine_ls_abs_structure_details 'Flack, H. D. (1983), Acta Cryst. A39, 876-881.  774 Friedel Pairs'
_refine_ls_abs_structure_Flack -0.07(14)
_refine_ls_extinction_method none
_refine_ls_goodness_of_fit_ref 0.908
_refine_ls_hydrogen_treatment constr
_refine_ls_number_parameters 163
_refine_ls_number_reflns 2011
_refine_ls_number_restraints 1
_refine_ls_R_factor_all 0.0510
_refine_ls_R_factor_gt 0.0369
_refine_ls_shift/su_max 0.000
_refine_ls_structure_factor_coef Fsqd
_refine_ls_weighting_details 'w = 1/[\s^2^(Fo^2^)+(0.0444P)^2^+0.0000P] where P=(Fo^2^+2Fc^2^)/3'
_refine_ls_weighting_scheme calc
_refine_ls_wR_factor_gt 0.0738
_refine_ls_wR_factor_ref 0.0774
_reflns_number_gt 1541
_reflns_number_total 2011
_reflns_threshold_expression F^2^>2.0\s(F^2^)
_cod_data_source_file cm6b04628_si_002.cif
_cod_data_source_block monoC2-BTBT
_cod_depositor_comments 'Adding full bibliography for 1545098--1545099.cif.'
_cod_database_code 1545099

loop_
_symmetry_equiv_pos_site_id
_space_group_symop_operation_xyz
1 +X,+Y,+Z
2 -X,1/2+Y,-Z

loop_
_atom_site_label
_atom_site_type_symbol
_atom_site_fract_x
_atom_site_fract_y
_atom_site_fract_z
_atom_site_U_iso_or_equiv
_atom_site_adp_type
_atom_site_occupancy
_atom_site_site_symmetry_multiplicity
_atom_site_calc_flag
_atom_site_refinement_flags
S1 S 0.68009(12) 0.60864(17) 0.29070(9) 0.0490(3) Uani 1 2 d .
S2 S 0.63535(12) 0.04474(17) 0.49176(10) 0.0495(3) Uani 1 2 d .
C1 C 0.4593(5) 0.5011(7) 0.1235(4) 0.0484(13) Uani 1 2 d .
C2 C 0.3502(6) 0.3622(10) 0.0819(4) 0.0536(14) Uani 1 2 d .
C3 C 0.3247(5) 0.1666(8) 0.1416(4) 0.0567(15) Uani 1 2 d .
C4 C 0.4062(5) 0.1064(9) 0.2389(4) 0.0510(12) Uani 1 2 d .
C5 C 0.8976(4) 0.5590(9) 0.5502(4) 0.0454(11) Uani 1 2 d .
C6 C 0.9719(5) 0.5094(9) 0.6527(4) 0.0518(14) Uani 1 2 d .
C7 C 0.9457(5) 0.3145(9) 0.7103(4) 0.0544(14) Uani 1 2 d .
C8 C 0.8431(5) 0.1643(9) 0.6664(4) 0.0520(14) Uani 1 2 d .
C9 C 0.7680(5) 0.2111(7) 0.5630(4) 0.0404(11) Uani 1 2 d .
C10 C 0.7947(5) 0.4061(7) 0.5028(3) 0.0361(11) Uani 1 2 d .
C11 C 0.7059(5) 0.4129(7) 0.3990(3) 0.0354(10) Uani 1 2 d .
C12 C 0.6151(5) 0.2359(7) 0.3813(3) 0.0410(11) Uani 1 2 d .
C13 C 0.5173(5) 0.2495(7) 0.2825(4) 0.0412(11) Uani 1 2 d .
C14 C 0.5411(5) 0.4471(7) 0.2233(4) 0.0434(11) Uani 1 2 d .
C15 C 0.2582(7) 0.4225(10) -0.0270(5) 0.0792(18) Uani 1 2 d .
C16 C 0.1536(9) 0.5908(14) -0.0154(6) 0.150(4) Uani 1 2 d .
H1 H 0.47858 0.63147 0.08481 0.0581 Uiso 1 2 calc R
H2 H 0.24916 0.07354 0.11392 0.0681 Uiso 1 2 calc R
H3 H 0.38815 -0.0268 0.27544 0.0613 Uiso 1 2 calc R
H4 H 0.9151 0.69153 0.51289 0.0544 Uiso 1 2 calc R
H5 H 1.04143 0.60882 0.68407 0.0621 Uiso 1 2 calc R
H6 H 0.99792 0.28467 0.77943 0.0653 Uiso 1 2 calc R
H7 H 0.8247 0.03411 0.70549 0.0624 Uiso 1 2 calc R
H8 H 0.32358 0.4693 -0.08372 0.0950 Uiso 1 2 calc R
H9 H 0.20783 0.28993 -0.05574 0.0950 Uiso 1 2 calc R
H10 H 0.10121 0.61744 -0.08787 0.1801 Uiso 1 2 calc R
H11 H 0.08604 0.54503 0.0388 0.1801 Uiso 1 2 calc R
H12 H 0.20205 0.72479 0.01076 0.1801 Uiso 1 2 calc R

loop_
_atom_site_aniso_label
_atom_site_aniso_U_11
_atom_site_aniso_U_22
_atom_site_aniso_U_33
_atom_site_aniso_U_12
_atom_site_aniso_U_13
_atom_site_aniso_U_23
S1 0.0551(7) 0.0467(8) 0.0431(6) -0.0148(6) -0.0102(5) 0.0081(5)
S2 0.0558(8) 0.0405(8) 0.0520(7) -0.0086(5) 0.0028(6) 0.0051(5)
C1 0.056(3) 0.049(4) 0.039(3) -0.005(2) -0.006(2) -0.000(2)
C2 0.053(3) 0.064(4) 0.042(3) 0.004(3) -0.010(3) -0.016(3)
C3 0.053(3) 0.053(4) 0.064(3) -0.016(3) -0.000(3) -0.017(3)
C4 0.049(3) 0.044(3) 0.059(3) -0.008(3) 0.000(2) -0.013(3)
C5 0.042(2) 0.048(3) 0.046(2) -0.003(3) 0.002(2) 0.003(2)
C6 0.047(3) 0.061(4) 0.047(3) -0.001(2) -0.003(2) -0.008(3)
C7 0.052(3) 0.065(4) 0.046(3) 0.003(3) -0.001(2) -0.003(3)
C8 0.061(3) 0.050(4) 0.045(3) 0.008(3) 0.003(2) 0.013(2)
C9 0.041(3) 0.039(3) 0.042(3) 0.003(2) 0.007(2) 0.001(2)
C10 0.038(3) 0.034(3) 0.036(2) 0.002(2) 0.002(2) -0.000(2)
C11 0.037(2) 0.030(3) 0.039(3) -0.003(2) 0.0022(19) 0.0024(18)
C12 0.043(3) 0.038(3) 0.042(3) 0.001(2) 0.003(2) -0.002(2)
C13 0.042(3) 0.041(3) 0.042(3) -0.001(2) 0.006(2) -0.007(2)
C14 0.046(3) 0.043(3) 0.041(3) -0.004(2) -0.002(2) -0.008(2)
C15 0.076(4) 0.092(4) 0.066(4) 0.012(3) -0.022(3) -0.026(3)
C16 0.182(8) 0.137(7) 0.117(6) 0.066(7) -0.090(6) -0.060(6)

loop_
_atom_type_symbol
_atom_type_description
_atom_type_scat_dispersion_real
_atom_type_scat_dispersion_imag
_atom_type_scat_source
C C 0.0000 0.0000
;
International Tables for Crystallography
(Vol. C, Tables 4.2.6.8 and 6.1.1.4)
;
H H 0.0000 0.0000
;
International Tables for Crystallography
(Vol. C, Table 6.1.1.4)
;
S S 0.0000 0.0000
;
International Tables for Crystallography
(Vol. C, Tables 4.2.6.8 and 6.1.1.4)
;

loop_
_geom_angle_atom_site_label_1
_geom_angle_atom_site_label_2
_geom_angle_atom_site_label_3
_geom_angle
_geom_angle_publ_flag
C11 S1 C14 90.6(2) yes
C9 S2 C12 90.7(2) yes
C2 C1 C14 119.7(4) yes
C1 C2 C3 118.7(4) yes
C1 C2 C15 120.0(5) yes
C3 C2 C15 121.3(5) yes
C2 C3 C4 122.8(4) yes
C3 C4 C13 118.7(4) yes
C6 C5 C10 118.8(5) yes
C5 C6 C7 121.4(4) yes
C6 C7 C8 120.7(4) yes
C7 C8 C9 118.6(5) yes
S2 C9 C8 126.3(4) yes
S2 C9 C10 112.3(3) yes
C8 C9 C10 121.4(4) yes
C5 C10 C9 119.1(4) yes
C5 C10 C11 130.5(4) yes
C9 C10 C11 110.4(4) yes
S1 C11 C10 133.6(3) yes
S1 C11 C12 111.7(3) yes
C10 C11 C12 114.5(4) yes
S2 C12 C11 112.0(3) yes
S2 C12 C13 132.8(3) yes
C11 C12 C13 115.0(4) yes
C4 C13 C12 131.5(4) yes
C4 C13 C14 118.3(4) yes
C12 C13 C14 110.1(4) yes
S1 C14 C1 125.8(3) yes
S1 C14 C13 112.4(3) yes
C1 C14 C13 121.7(4) yes
C2 C15 C16 115.4(5) yes
C2 C1 H1 120.145 no
C14 C1 H1 120.136 no
C2 C3 H2 118.609 no
C4 C3 H2 118.608 no
C3 C4 H3 120.660 no
C13 C4 H3 120.666 no
C6 C5 H4 120.606 no
C10 C5 H4 120.614 no
C5 C6 H5 119.293 no
C7 C6 H5 119.294 no
C6 C7 H6 119.640 no
C8 C7 H6 119.644 no
C7 C8 H7 120.706 no
C9 C8 H7 120.704 no
C2 C15 H8 108.439 no
C2 C15 H9 108.433 no
C16 C15 H8 108.438 no
C16 C15 H9 108.434 no
H8 C15 H9 107.478 no
C15 C16 H10 109.469 no
C15 C16 H11 109.475 no
C15 C16 H12 109.470 no
H10 C16 H11 109.469 no
H10 C16 H12 109.471 no
H11 C16 H12 109.473 no

loop_
_geom_bond_atom_site_label_1
_geom_bond_atom_site_label_2
_geom_bond_distance
_geom_bond_publ_flag
S1 C11 1.738(4) yes
S1 C14 1.745(4) yes
S2 C9 1.740(4) yes
S2 C12 1.734(4) yes
C1 C2 1.365(7) yes
C1 C14 1.385(6) yes
C2 C3 1.398(7) yes
C2 C15 1.524(7) yes
C3 C4 1.369(6) yes
C4 C13 1.401(6) yes
C5 C6 1.373(6) yes
C5 C10 1.402(6) yes
C6 C7 1.384(7) yes
C7 C8 1.376(7) yes
C8 C9 1.380(6) yes
C9 C10 1.401(6) yes
C10 C11 1.417(5) yes
C11 C12 1.358(6) yes
C12 C13 1.417(6) yes
C13 C14 1.402(6) yes
C15 C16 1.407(10) yes
C1 H1 0.930 no
C3 H2 0.930 no
C4 H3 0.930 no
C5 H4 0.930 no
C6 H5 0.930 no
C7 H6 0.930 no
C8 H7 0.930 no
C15 H8 0.970 no
C15 H9 0.970 no
C16 H10 0.960 no
C16 H11 0.960 no
C16 H12 0.960 no

loop_
_geom_contact_atom_site_label_1
_geom_contact_atom_site_label_2
_geom_contact_distance
_geom_contact_publ_flag
_geom_contact_site_symmetry_2
S1 C5 3.532(4) no .
S2 C4 3.530(4) no .
C1 C4 2.796(7) no .
C1 C16 3.181(9) no .
C2 C13 2.798(6) no .
C3 C14 2.723(6) no .
C3 C16 3.457(9) no .
C5 C8 2.803(7) no .
C6 C9 2.744(6) no .
C7 C10 2.770(6) no .
S1 S2 3.5756(15) no 1_565
S2 S1 3.5756(15) no 1_545
S2 C11 3.553(4) no 2_646
S2 C12 3.382(5) no 2_646
S2 C13 3.563(4) no 2_646
C5 C9 3.547(6) no 2_756
C5 C10 3.598(6) no 2_756
C9 C5 3.547(6) no 2_746
C10 C5 3.598(6) no 2_746
C11 S2 3.553(4) no 2_656
C12 S2 3.382(5) no 2_656
C13 S2 3.563(4) no 2_656
S1 H1 2.9374 no .
S1 H4 3.2984 no .
S2 H3 3.3065 no .
S2 H7 2.9472 no .
C1 H2 3.2093 no .
C1 H8 2.6590 no .
C1 H9 3.2622 no .
C1 H11 3.4978 no .
C1 H12 2.9420 no .
C2 H3 3.2650 no .
C2 H10 3.2977 no .
C2 H11 2.6711 no .
C2 H12 2.6711 no .
C3 H1 3.2235 no .
C3 H8 3.2141 no .
C3 H9 2.5912 no .
C3 H11 3.3213 no .
C5 H6 3.2357 no .
C6 H7 3.2408 no .
C7 H4 3.2434 no .
C8 H5 3.2312 no .
C9 H4 3.2614 no .
C9 H6 3.2119 no .
C10 H5 3.2287 no .
C10 H7 3.2663 no .
C11 H4 2.8098 no .
C12 H3 2.8264 no .
C13 H1 3.2695 no .
C13 H2 3.2191 no .
C14 H3 3.2547 no .
C15 H1 2.6438 no .
C15 H2 2.6800 no .
C16 H1 3.1283 no .
C16 H2 3.5459 no .
H1 H8 2.5457 no .
H1 H9 3.5353 no .
H1 H12 2.6754 no .
H2 H3 2.2883 no .
H2 H8 3.4304 no .
H2 H9 2.3891 no .
H2 H11 3.2965 no .
H4 H5 2.3012 no .
H5 H6 2.2992 no .
H6 H7 2.3112 no .
H8 H10 2.2193 no .
H8 H11 2.7328 no .
H8 H12 2.2396 no .
H9 H10 2.2194 no .
H9 H11 2.2397 no .
H9 H12 2.7328 no .
S1 H3 3.4519 no 1_565
S1 H6 3.2929 no 2_756
S1 H8 3.2592 no 2_655
S1 H9 3.2076 no 2_655
S2 H4 3.3232 no 1_545
C1 H1 3.3868 no 2_645
C1 H3 3.4437 no 1_565
C1 H7 3.4067 no 2_656
C1 H8 3.4990 no 2_655
C2 H1 2.9457 no 2_645
C2 H7 3.2348 no 2_656
C3 H1 3.5971 no 1_545
C3 H1 3.3276 no 2_645
C3 H7 3.2175 no 2_656
C3 H8 3.5437 no 2_645
C3 H12 3.2317 no 1_545
C4 H1 3.4739 no 1_545
C4 H7 3.4233 no 2_656
C4 H8 3.2846 no 2_645
C5 H3 3.4773 no 2_656
C5 H4 2.9267 no 2_746
C5 H7 3.4831 no 1_565
C6 H2 3.5478 no 2_656
C6 H3 3.4686 no 2_656
C6 H4 2.9684 no 2_746
C6 H7 3.5065 no 1_565
C6 H10 3.2560 no 1_656
C7 H2 3.2281 no 2_656
C7 H3 3.2173 no 2_656
C7 H4 3.0898 no 2_746
C7 H9 3.5189 no 1_656
C7 H10 3.2386 no 1_656
C7 H11 3.3972 no 2_646
C8 H3 2.9349 no 2_656
C8 H4 3.4583 no 1_545
C8 H4 3.1704 no 2_746
C8 H11 3.5529 no 2_646
C9 H3 2.9213 no 2_656
C9 H4 3.4716 no 1_545
C9 H4 3.0991 no 2_746
C9 H5 3.5503 no 2_746
C10 H3 3.2246 no 2_656
C10 H4 2.9714 no 2_746
C10 H5 3.2805 no 2_746
C11 H5 3.1595 no 2_746
C12 H5 3.3779 no 2_746
C13 H7 3.5804 no 2_656
C13 H8 3.3049 no 2_645
C14 H3 3.5335 no 1_565
C14 H7 3.5491 no 2_656
C14 H8 3.5765 no 2_645
C15 H1 3.0943 no 2_645
C15 H6 3.2791 no 1_454
C16 H2 3.3648 no 1_565
C16 H6 3.2773 no 1_454
C16 H6 3.3975 no 2_656
C16 H11 3.5026 no 2_555
H1 C1 3.3868 no 2_655
H1 C2 2.9457 no 2_655
H1 C3 3.5971 no 1_565
H1 C3 3.3276 no 2_655
H1 C4 3.4739 no 1_565
H1 C15 3.0943 no 2_655
H1 H2 3.4218 no 1_565
H1 H2 3.5556 no 2_655
H1 H3 3.1952 no 1_565
H1 H8 2.7232 no 2_655
H1 H9 3.0673 no 2_655
H2 C6 3.5478 no 2_646
H2 C7 3.2281 no 2_646
H2 C16 3.3648 no 1_545
H2 H1 3.4218 no 1_545
H2 H1 3.5556 no 2_645
H2 H6 3.1818 no 2_646
H2 H7 3.5857 no 2_656
H2 H10 3.2101 no 2_545
H2 H11 3.5961 no 1_545
H2 H11 3.4441 no 2_545
H2 H12 2.4465 no 1_545
H3 S1 3.4519 no 1_545
H3 C1 3.4437 no 1_545
H3 C5 3.4773 no 2_646
H3 C6 3.4686 no 2_646
H3 C7 3.2173 no 2_646
H3 C8 2.9349 no 2_646
H3 C9 2.9213 no 2_646
H3 C10 3.2246 no 2_646
H3 C14 3.5335 no 1_545
H3 H1 3.1952 no 1_545
H3 H7 3.3003 no 2_646
H3 H8 3.5935 no 2_645
H4 S2 3.3232 no 1_565
H4 C5 2.9267 no 2_756
H4 C6 2.9684 no 2_756
H4 C7 3.0898 no 2_756
H4 C8 3.4583 no 1_565
H4 C8 3.1704 no 2_756
H4 C9 3.4716 no 1_565
H4 C9 3.0991 no 2_756
H4 C10 2.9714 no 2_756
H4 H4 3.4102 no 2_746
H4 H4 3.4102 no 2_756
H4 H5 3.4586 no 2_756
H4 H7 3.2151 no 1_565
H5 C9 3.5503 no 2_756
H5 C10 3.2805 no 2_756
H5 C11 3.1595 no 2_756
H5 C12 3.3779 no 2_756
H5 H4 3.4586 no 2_746
H5 H7 3.2591 no 1_565
H5 H10 2.6977 no 1_656
H6 S1 3.2929 no 2_746
H6 C15 3.2791 no 1_656
H6 C16 3.2773 no 1_656
H6 C16 3.3975 no 2_646
H6 H2 3.1818 no 2_656
H6 H8 3.4652 no 1_656
H6 H9 2.6276 no 1_656
H6 H10 2.6688 no 1_656
H6 H11 3.4707 no 1_656
H6 H11 2.7346 no 2_646
H6 H12 3.1977 no 2_646
H7 C1 3.4067 no 2_646
H7 C2 3.2348 no 2_646
H7 C3 3.2175 no 2_646
H7 C4 3.4233 no 2_646
H7 C5 3.4831 no 1_545
H7 C6 3.5065 no 1_545
H7 C13 3.5804 no 2_646
H7 C14 3.5491 no 2_646
H7 H2 3.5857 no 2_646
H7 H3 3.3003 no 2_656
H7 H4 3.2151 no 1_545
H7 H5 3.2591 no 1_545
H7 H11 3.0581 no 2_646
H7 H12 3.5534 no 2_646
H8 S1 3.2592 no 2_645
H8 C1 3.4990 no 2_645
H8 C3 3.5437 no 2_655
H8 C4 3.2846 no 2_655
H8 C13 3.3049 no 2_655
H8 C14 3.5765 no 2_655
H8 H1 2.7232 no 2_645
H8 H3 3.5935 no 2_655
H8 H6 3.4652 no 1_454
H9 S1 3.2076 no 2_645
H9 C7 3.5189 no 1_454
H9 H1 3.0673 no 2_645
H9 H6 2.6276 no 1_454
H9 H10 3.5536 no 2_545
H9 H11 3.0863 no 2_545
H9 H12 3.4909 no 1_545
H10 C6 3.2560 no 1_454
H10 C7 3.2386 no 1_454
H10 H2 3.2101 no 2_555
H10 H5 2.6977 no 1_454
H10 H6 2.6688 no 1_454
H10 H9 3.5536 no 2_555
H10 H11 3.1680 no 2_555
H11 C7 3.3972 no 2_656
H11 C8 3.5529 no 2_656
H11 C16 3.5026 no 2_545
H11 H2 3.5961 no 1_565
H11 H2 3.4441 no 2_555
H11 H6 3.4707 no 1_454
H11 H6 2.7346 no 2_656
H11 H7 3.0581 no 2_656
H11 H9 3.0863 no 2_555
H11 H10 3.1680 no 2_545
H11 H11 3.4867 no 2_545
H11 H11 3.4867 no 2_555
H11 H12 3.2836 no 2_545
H12 C3 3.2317 no 1_565
H12 H2 2.4465 no 1_565
H12 H6 3.1977 no 2_656
H12 H7 3.5534 no 2_656
H12 H9 3.4909 no 1_565
H12 H11 3.2836 no 2_555

loop_
_geom_torsion_atom_site_label_1
_geom_torsion_atom_site_label_2
_geom_torsion_atom_site_label_3
_geom_torsion_atom_site_label_4
_geom_torsion
_geom_torsion_publ_flag
C11 S1 C14 C1 178.9(4) no
C11 S1 C14 C13 -0.4(3) no
C14 S1 C11 C10 -174.7(4) no
C14 S1 C11 C12 1.2(3) no
C9 S2 C12 C11 0.6(3) no
C9 S2 C12 C13 -174.4(4) no
C12 S2 C9 C8 -179.4(4) no
C12 S2 C9 C10 -0.1(3) no
C2 C1 C14 S1 -177.8(4) no
C2 C1 C14 C13 1.5(7) no
C14 C1 C2 C3 -0.5(7) no
C14 C1 C2 C15 179.1(4) no
C1 C2 C3 C4 -1.2(7) no
C1 C2 C15 C16 -74.9(6) no
C3 C2 C15 C16 104.6(6) no
C15 C2 C3 C4 179.3(4) no
C2 C3 C4 C13 1.8(7) no
C3 C4 C13 C12 178.0(4) no
C3 C4 C13 C14 -0.8(6) no
C6 C5 C10 C9 1.9(6) no
C6 C5 C10 C11 -178.7(4) no
C10 C5 C6 C7 -1.0(7) no
C5 C6 C7 C8 -0.3(7) no
C6 C7 C8 C9 0.7(7) no
C7 C8 C9 S2 179.5(4) no
C7 C8 C9 C10 0.2(7) no
S2 C9 C10 C5 179.1(3) no
S2 C9 C10 C11 -0.4(4) no
C8 C9 C10 C5 -1.5(6) no
C8 C9 C10 C11 179.0(4) no
C5 C10 C11 S1 -2.7(8) no
C5 C10 C11 C12 -178.6(4) no
C9 C10 C11 S1 176.8(4) no
C9 C10 C11 C12 0.9(5) no
S1 C11 C12 S2 -177.7(2) no
S1 C11 C12 C13 -1.8(5) no
C10 C11 C12 S2 -0.9(5) no
C10 C11 C12 C13 175.0(3) no
S2 C12 C13 C4 -2.5(8) no
S2 C12 C13 C14 176.3(3) no
C11 C12 C13 C4 -177.4(4) no
C11 C12 C13 C14 1.4(5) no
C4 C13 C14 S1 178.6(3) no
C4 C13 C14 C1 -0.8(6) no
C12 C13 C14 S1 -0.4(5) no
C12 C13 C14 C1 -179.8(4) no
